data_2217780
loop_
_publ_author_name
'Tai, Xi-Shi'
'Feng, Yi-Min'
'Zhang, Hua-Xiang'

_publ_section_title {2,2'-[4-Methyl-4-azaheptane-1,7-diylbis(nitrilomethylidyne)]diphenolato}zinc(II)
_journal_coeditor_code HB2702
_journal_issue 3
_journal_name_full 'Acta Crystallographica Section E'
_journal_page_first m502
_journal_paper_doi 10.1107/S1600536808005060
_journal_volume 64
_journal_year 2008
_chemical_formula_iupac '[Zn (C21 H25 N3 O2)]'
_chemical_formula_moiety 'C21 H25 N3 O2 Zn'
_chemical_formula_sum 'C21 H25 N3 O2 Zn'
_chemical_formula_weight 416.81
_chemical_name_systematic
;
{2,2'-[4-Methyl-4-azaheptane-1,7-
diylbis(nitrilomethylidyne)]diphenolato}zinc(II)
;
_space_group_IT_number 14
_symmetry_cell_setting monoclinic
_symmetry_space_group_name_Hall '-P 2ybc'
_symmetry_space_group_name_H-M 'P 1 21/c 1'
_atom_sites_solution_hydrogens geom
_atom_sites_solution_primary direct
_atom_sites_solution_secondary difmap
_audit_creation_method SHELXL-97
_cell_angle_alpha 90.00
_cell_angle_beta 92.1460(10)
_cell_angle_gamma 90.00
_cell_formula_units_Z 4
_cell_length_a 6.7813(6)
_cell_length_b 13.9833(12)
_cell_length_c 20.766(2)
_cell_measurement_reflns_used 3004
_cell_measurement_temperature 298(2)
_cell_measurement_theta_max 24.355
_cell_measurement_theta_min 2.445
_cell_volume 1967.8(3)
_computing_cell_refinement 'SAINT (Bruker, 2000)'
_computing_data_collection 'SMART (Bruker, 2000)'
_computing_data_reduction 'SAINT (Bruker, 2000)'
_computing_molecular_graphics 'SHELXTL (Sheldrick, 2008)'
_computing_publication_material 'SHELXTL (Sheldrick, 2008)'
_computing_structure_refinement 'SHELXL97 (Sheldrick, 2008)'
_computing_structure_solution 'SHELXS97 (Sheldrick, 2008)'
_diffrn_ambient_temperature 298(2)
_diffrn_measured_fraction_theta_full 1.000
_diffrn_measured_fraction_theta_max 1.000
_diffrn_measurement_device_type 'Bruker SMART CCD'
_diffrn_measurement_method \w
_diffrn_radiation_monochromator graphite
_diffrn_radiation_source 'fine-focus sealed tube'
_diffrn_radiation_type MoK\a
_diffrn_radiation_wavelength 0.71073
_diffrn_reflns_av_R_equivalents 0.0309
_diffrn_reflns_av_sigmaI/netI 0.0370
_diffrn_reflns_limit_h_max 8
_diffrn_reflns_limit_h_min -4
_diffrn_reflns_limit_k_max 16
_diffrn_reflns_limit_k_min -16
_diffrn_reflns_limit_l_max 23
_diffrn_reflns_limit_l_min -24
_diffrn_reflns_number 9657
_diffrn_reflns_theta_full 25.01
_diffrn_reflns_theta_max 25.01
_diffrn_reflns_theta_min 1.76
_exptl_absorpt_coefficient_mu 1.269
_exptl_absorpt_correction_T_max 0.823
_exptl_absorpt_correction_T_min 0.618
_exptl_absorpt_correction_type multi-scan
_exptl_absorpt_process_details '(SADABS; Bruker, 2000)'
_exptl_crystal_colour colourless
_exptl_crystal_density_diffrn 1.407
_exptl_crystal_density_method 'not measured'
_exptl_crystal_description block
_exptl_crystal_F_000 872
_exptl_crystal_size_max 0.42
_exptl_crystal_size_mid 0.30
_exptl_crystal_size_min 0.16
_refine_diff_density_max 0.311
_refine_diff_density_min -0.226
_refine_ls_extinction_method none
_refine_ls_goodness_of_fit_ref 1.036
_refine_ls_hydrogen_treatment constr
_refine_ls_matrix_type full
_refine_ls_number_parameters 274
_refine_ls_number_reflns 3465
_refine_ls_number_restraints 0
_refine_ls_restrained_S_all 1.036
_refine_ls_R_factor_all 0.0667
_refine_ls_R_factor_gt 0.0392
_refine_ls_shift/su_max 0.001
_refine_ls_shift/su_mean 0.000
_refine_ls_structure_factor_coef Fsqd
_refine_ls_weighting_details 'calc w=1/[\s^2^(Fo^2^)+(0.036P)^2^+1.2726P] where P=(Fo^2^+2Fc^2^)/3'
_refine_ls_weighting_scheme calc
_refine_ls_wR_factor_gt 0.0825
_refine_ls_wR_factor_ref 0.0937
_reflns_number_gt 2434
_reflns_number_total 3465
_reflns_threshold_expression I>2\s(I)
_cod_data_source_file hb2702.cif
_cod_data_source_block I
_cod_original_cell_volume 1967.7(3)
_cod_original_sg_symbol_H-M 'P 21/c'
_cod_database_code 2217780
_cod_database_fobs_code 2217780

loop_
_symmetry_equiv_pos_as_xyz
'x, y, z'
'-x, y+1/2, -z+1/2'
'-x, -y, -z'
'x, -y-1/2, z-1/2'

loop_
_atom_site_type_symbol
_atom_site_label
_atom_site_fract_x
_atom_site_fract_y
_atom_site_fract_z
_atom_site_U_iso_or_equiv
_atom_site_adp_type
_atom_site_calc_flag
_atom_site_refinement_flags
_atom_site_occupancy
_atom_site_disorder_assembly
_atom_site_disorder_group
Zn Zn1 0.05456(5) -0.00305(3) 0.296700(17) 0.04162(13) Uani d . 1 A .
N N1 0.0566(4) 0.1448(2) 0.32765(15) 0.0532(7) Uani d . 1 . .
N N2 0.2021(4) -0.0409(2) 0.38237(13) 0.0497(7) Uani d . 1 . .
N N3 -0.0914(4) 0.0382(2) 0.21187(14) 0.0478(7) Uani d . 1 . .
O O1 -0.1738(3) -0.07700(18) 0.32321(12) 0.0630(7) Uani d . 1 . .
O O2 0.2801(3) -0.04353(18) 0.24716(10) 0.0547(6) Uani d . 1 . .
C C1 0.2519(12) 0.1720(5) 0.3548(4) 0.072(3) Uani d P 0.555(6) A 1
H H1A 0.2479 0.2393 0.3660 0.087 Uiso calc PR 0.555(6) A 1
H H1B 0.3468 0.1648 0.3214 0.087 Uiso calc PR 0.555(6) A 1
C C1' 0.1189(14) 0.1529(6) 0.3952(5) 0.068(3) Uani d P 0.445(6) A 2
H H1'1 0.0253 0.1180 0.4205 0.081 Uiso calc PR 0.445(6) A 2
H H1'2 0.1105 0.2197 0.4074 0.081 Uiso calc PR 0.445(6) A 2
C C2 0.3289(6) 0.1166(3) 0.4143(2) 0.0795(13) Uani d . 1 . .
H H2A 0.4453 0.1485 0.4325 0.095 Uiso calc PR 0.555(6) A 1
H H2B 0.2291 0.1169 0.4466 0.095 Uiso calc PR 0.555(6) A 1
H H2'A 0.4218 0.1577 0.3931 0.095 Uiso d PR 0.445(6) A 2
H H2'B 0.3509 0.1257 0.4603 0.095 Uiso d PR 0.445(6) A 2
C C3 0.3807(5) 0.0136(3) 0.39799(18) 0.0650(11) Uani d . 1 A .
H H3A 0.4662 0.0126 0.3616 0.078 Uiso calc R 1 . .
H H3B 0.4512 -0.0156 0.4344 0.078 Uiso calc R 1 . .
C C4 0.0020(11) 0.2101(5) 0.2725(4) 0.069(2) Uani d P 0.555(6) A 1
H H4A 0.0941 0.2001 0.2385 0.083 Uiso calc PR 0.555(6) A 1
H H4B 0.0163 0.2758 0.2870 0.083 Uiso calc PR 0.555(6) A 1
C C4' -0.1349(14) 0.1873(6) 0.3190(5) 0.068(3) Uani d P 0.445(6) A 2
H H4'1 -0.1318 0.2507 0.3379 0.081 Uiso calc PR 0.445(6) A 2
H H4'2 -0.2292 0.1494 0.3420 0.081 Uiso calc PR 0.445(6) A 2
C C5 -0.2105(6) 0.1959(3) 0.2442(2) 0.0773(13) Uani d . 1 . .
H H5A -0.3016 0.2143 0.2769 0.093 Uiso calc PR 0.555(6) A 1
H H5B -0.2301 0.2398 0.2084 0.093 Uiso calc PR 0.555(6) A 1
H H5'A -0.3230 0.2385 0.2400 0.093 Uiso d PR 0.445(6) A 2
H H5'B -0.1058 0.2214 0.2186 0.093 Uiso d PR 0.445(6) A 2
C C6 -0.2670(5) 0.0966(3) 0.22078(19) 0.0621(10) Uani d . 1 A .
H H6A -0.3497 0.0662 0.2519 0.075 Uiso calc R 1 . .
H H6B -0.3422 0.1014 0.1803 0.075 Uiso calc R 1 . .
C C7 -0.0990(11) 0.1576(5) 0.3790(4) 0.069(3) Uani d P 0.555(6) A 1
H H7A -0.0995 0.2230 0.3931 0.104 Uiso calc PR 0.555(6) A 1
H H7B -0.0678 0.1166 0.4150 0.104 Uiso calc PR 0.555(6) A 1
H H7C -0.2269 0.1413 0.3608 0.104 Uiso calc PR 0.555(6) A 1
C C7' 0.2059(14) 0.1965(6) 0.2876(5) 0.073(3) Uani d P 0.445(6) A 2
H H7'1 0.1720 0.1880 0.2427 0.109 Uiso calc PR 0.445(6) A 2
H H7'2 0.3351 0.1709 0.2969 0.109 Uiso calc PR 0.445(6) A 2
H H7'3 0.2049 0.2635 0.2979 0.109 Uiso calc PR 0.445(6) A 2
C C8 0.1539(5) -0.1118(3) 0.41727(16) 0.0543(9) Uani d . 1 A .
H H8 0.2420 -0.1287 0.4507 0.065 Uiso calc R 1 . .
C C9 -0.0230(6) -0.1678(2) 0.40993(16) 0.0523(9) Uani d . 1 . .
C C10 -0.1786(5) -0.1465(3) 0.36458(16) 0.0496(9) Uani d . 1 A .
C C11 -0.3492(6) -0.2041(3) 0.36588(19) 0.0689(11) Uani d . 1 . .
H H11 -0.4561 -0.1905 0.3380 0.083 Uiso calc R 1 A .
C C12 -0.3599(9) -0.2800(3) 0.4076(2) 0.0901(17) Uani d . 1 A .
H H12 -0.4735 -0.3173 0.4070 0.108 Uiso calc R 1 . .
C C13 -0.2084(10) -0.3019(3) 0.4499(2) 0.0916(17) Uani d . 1 . .
H H13 -0.2180 -0.3540 0.4775 0.110 Uiso calc R 1 A .
C C14 -0.0421(7) -0.2467(3) 0.45150(17) 0.0714(12) Uani d . 1 A .
H H14 0.0609 -0.2614 0.4807 0.086 Uiso calc R 1 . .
C C15 -0.0409(5) 0.0154(2) 0.15601(17) 0.0539(9) Uani d . 1 A .
H H15 -0.1270 0.0322 0.1220 0.065 Uiso calc R 1 . .
C C16 0.1365(5) -0.0338(2) 0.13989(16) 0.0466(8) Uani d . 1 . .
C C17 0.2905(5) -0.0573(2) 0.18560(15) 0.0428(8) Uani d . 1 A .
C C18 0.4635(6) -0.0977(3) 0.16172(18) 0.0579(10) Uani d . 1 . .
H H18 0.5671 -0.1134 0.1904 0.070 Uiso calc R 1 A .
C C19 0.4829(7) -0.1144(3) 0.0972(2) 0.0728(12) Uani d . 1 A .
H H19 0.6002 -0.1399 0.0830 0.087 Uiso calc R 1 . .
C C20 0.3324(8) -0.0942(3) 0.0531(2) 0.0824(14) Uani d . 1 . .
H H20 0.3459 -0.1070 0.0095 0.099 Uiso calc R 1 A .
C C21 0.1631(7) -0.0552(3) 0.07466(18) 0.0714(12) Uani d . 1 A .
H H21 0.0606 -0.0421 0.0449 0.086 Uiso calc R 1 . .

loop_
_atom_site_aniso_label
_atom_site_aniso_U_11
_atom_site_aniso_U_22
_atom_site_aniso_U_33
_atom_site_aniso_U_12
_atom_site_aniso_U_13
_atom_site_aniso_U_23
Zn1 0.0380(2) 0.0434(2) 0.0434(2) -0.00014(19) 0.00068(15) 0.00249(18)
N1 0.0469(18) 0.0445(17) 0.069(2) -0.0050(14) 0.0094(15) -0.0073(15)
N2 0.0418(16) 0.0634(18) 0.0437(16) 0.0007(14) -0.0021(13) -0.0026(15)
N3 0.0404(16) 0.0486(16) 0.0541(18) 0.0054(13) -0.0037(14) 0.0089(13)
O1 0.0432(14) 0.0714(18) 0.0737(16) -0.0154(13) -0.0062(12) 0.0271(14)
O2 0.0399(13) 0.0782(17) 0.0459(14) 0.0156(12) -0.0010(11) -0.0063(12)
C1 0.068(5) 0.053(5) 0.096(7) -0.012(4) 0.009(5) -0.013(4)
C1' 0.069(7) 0.054(6) 0.081(7) 0.002(5) 0.008(6) -0.013(5)
C2 0.063(3) 0.089(3) 0.086(3) -0.006(2) -0.008(2) -0.029(3)
C3 0.046(2) 0.093(3) 0.055(2) -0.005(2) -0.0089(17) -0.006(2)
C4 0.070(6) 0.047(4) 0.091(6) -0.006(4) 0.013(5) -0.001(4)
C4' 0.064(6) 0.050(5) 0.090(8) 0.004(5) 0.010(6) -0.009(5)
C5 0.065(3) 0.061(3) 0.106(4) 0.022(2) -0.001(3) 0.010(2)
C6 0.044(2) 0.068(3) 0.074(3) 0.0147(19) -0.0040(19) 0.015(2)
C7 0.060(5) 0.071(5) 0.078(6) 0.003(4) 0.021(4) -0.025(4)
C7' 0.070(7) 0.051(5) 0.098(8) -0.019(5) 0.019(6) 0.005(5)
C8 0.055(2) 0.071(3) 0.0370(19) 0.015(2) -0.0002(17) 0.0036(18)
C9 0.070(3) 0.046(2) 0.0424(19) 0.0061(19) 0.0162(19) 0.0017(16)
C10 0.053(2) 0.050(2) 0.047(2) -0.0071(18) 0.0126(18) -0.0048(17)
C11 0.073(3) 0.071(3) 0.063(2) -0.026(2) 0.013(2) -0.008(2)
C12 0.134(5) 0.071(3) 0.068(3) -0.051(3) 0.038(3) -0.014(2)
C13 0.166(6) 0.054(3) 0.057(3) -0.021(3) 0.040(3) 0.001(2)
C14 0.108(4) 0.059(3) 0.048(2) 0.011(3) 0.020(2) 0.0062(19)
C15 0.055(2) 0.056(2) 0.049(2) 0.0014(18) -0.0116(17) 0.0142(17)
C16 0.055(2) 0.0400(18) 0.0454(19) -0.0023(16) 0.0033(17) 0.0027(15)
C17 0.046(2) 0.0357(18) 0.047(2) 0.0007(15) 0.0044(16) 0.0007(15)
C18 0.058(2) 0.052(2) 0.064(2) 0.0077(19) 0.0106(19) -0.0007(18)
C19 0.084(3) 0.062(3) 0.075(3) 0.012(2) 0.032(3) -0.003(2)
C20 0.118(4) 0.076(3) 0.055(3) 0.005(3) 0.026(3) -0.005(2)
C21 0.098(3) 0.070(3) 0.046(2) 0.003(3) -0.002(2) 0.009(2)

loop_
_atom_type_symbol
_atom_type_description
_atom_type_scat_dispersion_real
_atom_type_scat_dispersion_imag
_atom_type_scat_source
C C 0.0033 0.0016 'International Tables Vol C Tables 4.2.6.8 and 6.1.1.4'
H H 0.0000 0.0000 'International Tables Vol C Tables 4.2.6.8 and 6.1.1.4'
N N 0.0061 0.0033 'International Tables Vol C Tables 4.2.6.8 and 6.1.1.4'
O O 0.0106 0.0060 'International Tables Vol C Tables 4.2.6.8 and 6.1.1.4'
Zn Zn 0.2839 1.4301 'International Tables Vol C Tables 4.2.6.8 and 6.1.1.4'

loop_
_geom_angle_atom_site_label_1
_geom_angle_atom_site_label_2
_geom_angle_atom_site_label_3
_geom_angle
_geom_angle_publ_flag
O1 Zn1 O2 129.52(11) ?
O1 Zn1 N3 91.62(10) ?
O2 Zn1 N3 89.51(10) ?
O1 Zn1 N2 89.15(11) ?
O2 Zn1 N2 90.90(10) ?
N3 Zn1 N2 178.59(12) y
O1 Zn1 N1 114.66(11) ?
O2 Zn1 N1 115.81(11) ?
N3 Zn1 N1 89.10(12) ?
N2 Zn1 N1 89.51(12) ?
C4' N1 C1' 108.5(6) ?
C4' N1 C1 137.7(5) ?
C1' N1 C1 52.0(5) ?
C4' N1 C4 57.0(5) ?
C1' N1 C4 138.0(5) ?
C1 N1 C4 109.2(5) ?
C4' N1 C7' 110.7(6) ?
C1' N1 C7' 108.4(6) ?
C1 N1 C7' 58.5(5) ?
C4 N1 C7' 56.1(5) ?
C4' N1 C7 52.9(5) ?
C1' N1 C7 60.3(5) ?
C1 N1 C7 109.6(5) ?
C4 N1 C7 107.5(5) ?
C7' N1 C7 144.4(5) ?
C4' N1 Zn1 111.3(4) ?
C1' N1 Zn1 111.1(4) ?
C1 N1 Zn1 110.9(3) ?
C4 N1 Zn1 110.9(3) ?
C7' N1 Zn1 106.9(4) ?
C7 N1 Zn1 108.7(3) ?
C8 N2 C3 120.5(3) ?
C8 N2 Zn1 124.0(2) ?
C3 N2 Zn1 115.3(2) ?
C15 N3 C6 120.5(3) ?
C15 N3 Zn1 125.0(2) ?
C6 N3 Zn1 114.4(2) ?
C10 O1 Zn1 128.4(2) ?
C17 O2 Zn1 129.2(2) ?
N1 C1 C2 117.0(6) ?
N1 C1 H1A 108.1 ?
C2 C1 H1A 108.1 ?
N1 C1 H1B 108.1 ?
C2 C1 H1B 108.1 ?
H1A C1 H1B 107.3 ?
N1 C1 H2'A 153.9 ?
C2 C1 H2'A 38.4 ?
H1A C1 H2'A 91.9 ?
H1B C1 H2'A 80.6 ?
N1 C1' C2 116.9(7) ?
N1 C1' H1'1 108.1 ?
C2 C1' H1'1 108.1 ?
N1 C1' H1'2 108.1 ?
C2 C1' H1'2 108.1 ?
H1'1 C1' H1'2 107.3 ?
C3 C2 C1 111.9(4) ?
C3 C2 C1' 118.0(4) ?
C1 C2 C1' 49.2(4) ?
C3 C2 H2A 109.2 ?
C1 C2 H2A 109.2 ?
C1' C2 H2A 132.5 ?
C3 C2 H2B 109.2 ?
C1 C2 H2B 109.2 ?
C1' C2 H2B 61.1 ?
H2A C2 H2B 107.9 ?
C3 C2 H2'A 107.5 ?
C1 C2 H2'A 62.8 ?
C1' C2 H2'A 107.2 ?
H2A C2 H2'A 51.1 ?
H2B C2 H2'A 142.4 ?
C3 C2 H2'B 108.3 ?
C1 C2 H2'B 139.8 ?
C1' C2 H2'B 108.4 ?
H2A C2 H2'B 57.6 ?
H2B C2 H2'B 53.4 ?
H2'A C2 H2'B 107.0 ?
N2 C3 C2 110.3(3) ?
N2 C3 H3A 109.6 ?
C2 C3 H3A 109.6 ?
N2 C3 H3B 109.6 ?
C2 C3 H3B 109.6 ?
H3A C3 H3B 108.1 ?
N1 C4 C5 114.2(5) ?
N1 C4 H4A 108.7 ?
C5 C4 H4A 108.7 ?
N1 C4 H4B 108.7 ?
C5 C4 H4B 108.7 ?
H4A C4 H4B 107.6 ?
N1 C4 H5'B 146.2 ?
C5 C4 H5'B 38.5 ?
H4A C4 H5'B 75.7 ?
H4B C4 H5'B 101.3 ?
N1 C4' C5 113.8(6) ?
N1 C4' H4'1 108.8 ?
C5 C4' H4'1 108.8 ?
N1 C4' H4'2 108.8 ?
C5 C4' H4'2 108.8 ?
H4'1 C4' H4'2 107.7 ?
C6 C5 C4 117.4(4) ?
C6 C5 C4' 107.9(4) ?
C4 C5 C4' 52.4(4) ?
C6 C5 H5A 108.0 ?
C4 C5 H5A 108.0 ?
C4' C5 H5A 62.3 ?
C6 C5 H5B 108.0 ?
C4 C5 H5B 108.0 ?
C4' C5 H5B 144.1 ?
H5A C5 H5B 107.2 ?
C6 C5 H5'A 110.2 ?
C4 C5 H5'A 132.3 ?
C4' C5 H5'A 110.6 ?
H5A C5 H5'A 51.7 ?
H5B C5 H5'A 57.0 ?
C6 C5 H5'B 110.0 ?
C4 C5 H5'B 58.0 ?
C4' C5 H5'B 109.9 ?
H5A C5 H5'B 141.6 ?
H5B C5 H5'B 55.2 ?
H5'A C5 H5'B 108.3 ?
N3 C6 C5 110.8(3) ?
N3 C6 H6A 109.5 ?
C5 C6 H6A 109.5 ?
N3 C6 H6B 109.5 ?
C5 C6 H6B 109.5 ?
H6A C6 H6B 108.1 ?
N1 C7 H7A 109.5 ?
N1 C7 H7B 109.5 ?
N1 C7 H7C 109.5 ?
N1 C7' H7'1 109.5 ?
N1 C7' H7'2 109.5 ?
H7'1 C7' H7'2 109.5 ?
N1 C7' H7'3 109.5 ?
H7'1 C7' H7'3 109.5 ?
H7'2 C7' H7'3 109.5 ?
N2 C8 C9 126.4(3) ?
N2 C8 H8 116.8 ?
C9 C8 H8 116.8 ?
C14 C9 C10 119.2(4) ?
C14 C9 C8 117.2(4) ?
C10 C9 C8 123.6(3) ?
O1 C10 C11 118.8(3) ?
O1 C10 C9 124.0(3) ?
C11 C10 C9 117.2(3) ?
C12 C11 C10 121.1(4) ?
C12 C11 H11 119.5 ?
C10 C11 H11 119.5 ?
C13 C12 C11 121.6(4) ?
C13 C12 H12 119.2 ?
C11 C12 H12 119.2 ?
C12 C13 C14 119.4(4) ?
C12 C13 H13 120.3 ?
C14 C13 H13 120.3 ?
C13 C14 C9 121.5(4) ?
C13 C14 H14 119.3 ?
C9 C14 H14 119.3 ?
N3 C15 C16 126.4(3) ?
N3 C15 H15 116.8 ?
C16 C15 H15 116.8 ?
C21 C16 C17 118.5(3) ?
C21 C16 C15 117.7(3) ?
C17 C16 C15 123.7(3) ?
O2 C17 C18 118.9(3) ?
O2 C17 C16 123.9(3) ?
C18 C17 C16 117.2(3) ?
C19 C18 C17 121.6(4) ?
C19 C18 H18 119.2 ?
C17 C18 H18 119.2 ?
C18 C19 C20 121.4(4) ?
C18 C19 H19 119.3 ?
C20 C19 H19 119.3 ?
C21 C20 C19 118.5(4) ?
C21 C20 H20 120.8 ?
C19 C20 H20 120.8 ?
C20 C21 C16 122.8(4) ?
C20 C21 H21 118.6 ?
C16 C21 H21 118.6 ?

loop_
_geom_bond_atom_site_label_1
_geom_bond_atom_site_label_2
_geom_bond_distance
_geom_bond_publ_flag
Zn1 O1 1.958(2) y
Zn1 O2 1.959(2) y
Zn1 N3 2.070(3) y
Zn1 N2 2.077(3) y
Zn1 N1 2.164(3) y
N1 C4' 1.434(9) ?
N1 C1' 1.454(9) ?
N1 C1 1.470(8) ?
N1 C4 1.501(8) ?
N1 C7' 1.518(9) ?
N1 C7 1.539(7) ?
N2 C8 1.278(4) ?
N2 C3 1.457(4) ?
N3 C15 1.262(4) ?
N3 C6 1.461(4) ?
O1 C10 1.298(4) ?
O2 C17 1.297(4) ?
C1 C2 1.532(9) ?
C1 H1A 0.9700 ?
C1 H1B 0.9700 ?
C1' C2 1.550(10) ?
C1' H1'1 0.9700 ?
C1' H1'2 0.9700 ?
C2 C3 1.525(6) ?
C2 H2A 0.9700 ?
C2 H2B 0.9700 ?
C2 H2'B 0.9700 ?
C3 H3A 0.9700 ?
C3 H3B 0.9700 ?
C4 C5 1.549(8) ?
C4 H4A 0.9700 ?
C4 H4B 0.9700 ?
C4' C5 1.621(11) ?
C4' H4'1 0.9700 ?
C4' H4'2 0.9700 ?
C5 C6 1.515(5) ?
C5 H5A 0.9700 ?
C5 H5B 0.9700 ?
C5 H5'A 0.9700 ?
C5 H5'B 0.9700 ?
C6 H6A 0.9700 ?
C6 H6B 0.9700 ?
C7 H7A 0.9600 ?
C7 H7B 0.9600 ?
C7 H7C 0.9600 ?
C7' H7'1 0.9600 ?
C7' H7'2 0.9600 ?
C7' H7'3 0.9600 ?
C8 C9 1.436(5) ?
C8 H8 0.9300 ?
C9 C14 1.409(5) ?
C9 C10 1.419(5) ?
C10 C11 1.411(5) ?
C11 C12 1.374(6) ?
C11 H11 0.9300 ?
C12 C13 1.361(7) ?
C12 H12 0.9300 ?
C13 C14 1.367(6) ?
C13 H13 0.9300 ?
C14 H14 0.9300 ?
C15 C16 1.436(5) ?
C15 H15 0.9300 ?
C16 C21 1.405(5) ?
C16 C17 1.423(4) ?
C17 C18 1.409(4) ?
C18 C19 1.370(5) ?
C18 H18 0.9300 ?
C19 C20 1.375(6) ?
C19 H19 0.9300 ?
C20 C21 1.362(6) ?
C20 H20 0.9300 ?
C21 H21 0.9300 ?

loop_
_geom_torsion_atom_site_label_1
_geom_torsion_atom_site_label_2
_geom_torsion_atom_site_label_3
_geom_torsion_atom_site_label_4
_geom_torsion
O1 Zn1 N1 C4' -43.0(5)
O2 Zn1 N1 C4' 137.4(5)
N3 Zn1 N1 C4' 48.4(5)
N2 Zn1 N1 C4' -131.8(5)
O1 Zn1 N1 C1' 78.0(5)
O2 Zn1 N1 C1' -101.6(5)
N3 Zn1 N1 C1' 169.4(5)
N2 Zn1 N1 C1' -10.8(5)
O1 Zn1 N1 C1 134.0(4)
O2 Zn1 N1 C1 -45.6(4)
N3 Zn1 N1 C1 -134.6(4)
N2 Zn1 N1 C1 45.2(4)
O1 Zn1 N1 C4 -104.5(4)
O2 Zn1 N1 C4 75.9(4)
N3 Zn1 N1 C4 -13.1(4)
N2 Zn1 N1 C4 166.7(4)
O1 Zn1 N1 C7' -163.9(5)
O2 Zn1 N1 C7' 16.5(5)
N3 Zn1 N1 C7' -72.5(5)
N2 Zn1 N1 C7' 107.3(5)
O1 Zn1 N1 C7 13.5(4)
O2 Zn1 N1 C7 -166.1(4)
N3 Zn1 N1 C7 104.9(4)
N2 Zn1 N1 C7 -75.3(4)
O1 Zn1 N2 C8 19.3(3)
O2 Zn1 N2 C8 -110.2(3)
N3 Zn1 N2 C8 143(4)
N1 Zn1 N2 C8 134.0(3)
O1 Zn1 N2 C3 -166.6(2)
O2 Zn1 N2 C3 63.9(2)
N3 Zn1 N2 C3 -43(4)
N1 Zn1 N2 C3 -51.9(2)
O1 Zn1 N3 C15 -115.6(3)
O2 Zn1 N3 C15 13.9(3)
N2 Zn1 N3 C15 121(4)
N1 Zn1 N3 C15 129.7(3)
O1 Zn1 N3 C6 63.3(2)
O2 Zn1 N3 C6 -167.2(2)
N2 Zn1 N3 C6 -60(4)
N1 Zn1 N3 C6 -51.3(2)
O2 Zn1 O1 C10 68.2(3)
N3 Zn1 O1 C10 158.9(3)
N2 Zn1 O1 C10 -22.3(3)
N1 Zn1 O1 C10 -111.3(3)
O1 Zn1 O2 C17 77.3(3)
N3 Zn1 O2 C17 -14.4(3)
N2 Zn1 O2 C17 166.9(3)
N1 Zn1 O2 C17 -103.2(3)
C4' N1 C1 C2 115.1(9)
C1' N1 C1 C2 40.2(6)
C4 N1 C1 C2 176.8(5)
C7' N1 C1 C2 -158.2(8)
C7 N1 C1 C2 59.2(7)
Zn1 N1 C1 C2 -60.8(6)
C4' N1 C1' C2 -176.4(6)
C1 N1 C1' C2 -39.6(6)
C4 N1 C1' C2 -115.5(8)
C7' N1 C1' C2 -56.1(8)
C7 N1 C1' C2 161.1(9)
Zn1 N1 C1' C2 61.0(7)
N1 C1 C2 C3 69.7(7)
N1 C1 C2 C1' -39.1(6)
N1 C1' C2 C3 -56.1(9)
N1 C1' C2 C1 39.6(6)
C8 N2 C3 C2 -116.9(4)
Zn1 N2 C3 C2 68.8(4)
C1 C2 C3 N2 -69.8(5)
C1' C2 C3 N2 -15.6(7)
C4' N1 C4 C5 -38.7(6)
C1' N1 C4 C5 -119.8(8)
C1 N1 C4 C5 -173.8(5)
C7' N1 C4 C5 160.4(8)
C7 N1 C4 C5 -55.0(6)
Zn1 N1 C4 C5 63.7(6)
C1' N1 C4' C5 172.3(6)
C1 N1 C4' C5 119.0(8)
C4 N1 C4' C5 36.6(5)
C7' N1 C4' C5 53.5(8)
C7 N1 C4' C5 -163.0(9)
Zn1 N1 C4' C5 -65.2(7)
N1 C4 C5 C6 -56.3(7)
N1 C4 C5 C4' 35.9(5)
N1 C4' C5 C6 73.6(7)
N1 C4' C5 C4 -37.6(5)
C15 N3 C6 C5 -109.7(4)
Zn1 N3 C6 C5 71.3(3)
C4 C5 C6 N3 -16.8(6)
C4' C5 C6 N3 -73.1(5)
C3 N2 C8 C9 175.9(3)
Zn1 N2 C8 C9 -10.3(5)
N2 C8 C9 C14 176.4(3)
N2 C8 C9 C10 -5.1(6)
Zn1 O1 C10 C11 -165.7(3)
Zn1 O1 C10 C9 15.4(5)
C14 C9 C10 O1 -178.3(3)
C8 C9 C10 O1 3.2(5)
C14 C9 C10 C11 2.7(5)
C8 C9 C10 C11 -175.8(3)
O1 C10 C11 C12 178.4(4)
C9 C10 C11 C12 -2.6(5)
C10 C11 C12 C13 0.9(7)
C11 C12 C13 C14 0.7(7)
C12 C13 C14 C9 -0.5(6)
C10 C9 C14 C13 -1.2(5)
C8 C9 C14 C13 177.3(4)
C6 N3 C15 C16 173.9(3)
Zn1 N3 C15 C16 -7.2(5)
N3 C15 C16 C21 178.1(4)
N3 C15 C16 C17 -5.4(6)
Zn1 O2 C17 C18 -172.4(2)
Zn1 O2 C17 C16 7.7(5)
C21 C16 C17 O2 -177.9(3)
C15 C16 C17 O2 5.6(5)
C21 C16 C17 C18 2.2(5)
C15 C16 C17 C18 -174.2(3)
O2 C17 C18 C19 179.7(3)
C16 C17 C18 C19 -0.5(5)
C17 C18 C19 C20 -1.4(6)
C18 C19 C20 C21 1.3(7)
C19 C20 C21 C16 0.6(7)
C17 C16 C21 C20 -2.4(6)
C15 C16 C21 C20 174.3(4)
